data_7710086
loop_
_publ_author_name
'Lv, Wei'
'Cui, Hui-Hui'
'Chen, Lei'
'Zhang, Yi-Quan'
'Chen, Xue-tai'
'Wang, Zhenxing'
'Ouyang, Zhongwen'
'Xue, Zi-Ling'

_publ_section_title
;
 Magnetic anisotropy of two tetrahedral Co(II)-halide complexes with
 triphenylphosphine ligands
;
_journal_name_full 'Dalton Transactions'
_journal_paper_doi 10.1039/D2DT00121G
_journal_year 2022
_chemical_formula_sum 'C26 H35 Cl3 Co N P'
_chemical_formula_weight 557.80
_space_group_crystal_system cubic
_space_group_IT_number 205
_space_group_name_Hall '-P 2ac 2ab 3'
_space_group_name_H-M_alt 'P a -3'
_atom_sites_solution_hydrogens geom
_audit_block_doi 10.5517/ccdc.csd.cc27mwf6
_audit_creation_method SHELXL-2018/3
_audit_update_record
;
2021-12-27 deposited with the CCDC.	2022-04-18 downloaded from the CCDC.
;
_cell_angle_alpha 90
_cell_angle_beta 90
_cell_angle_gamma 90
_cell_formula_units_Z 8
_cell_length_a 17.5892(2)
_cell_length_b 17.5892(2)
_cell_length_c 17.5892(2)
_cell_measurement_reflns_used 9925
_cell_measurement_temperature 155(2)
_cell_measurement_theta_max 27.46
_cell_measurement_theta_min 2.32
_cell_volume 5441.75(11)
_computing_structure_refinement 'SHELXL-2018/3 (Sheldrick, 2018)'
_diffrn_ambient_temperature 155(2)
_diffrn_measured_fraction_theta_full 0.999
_diffrn_measured_fraction_theta_max 0.999
_diffrn_measurement_device_type 'CCD area detector'
_diffrn_measurement_method 'phi and omega scans'
_diffrn_radiation_type MoK\a
_diffrn_radiation_wavelength 0.71073
_diffrn_reflns_av_R_equivalents 0.0574
_diffrn_reflns_av_unetI/netI 0.0180
_diffrn_reflns_Laue_measured_fraction_full 0.999
_diffrn_reflns_Laue_measured_fraction_max 0.999
_diffrn_reflns_limit_h_max 21
_diffrn_reflns_limit_h_min -20
_diffrn_reflns_limit_k_max 16
_diffrn_reflns_limit_k_min -21
_diffrn_reflns_limit_l_max 21
_diffrn_reflns_limit_l_min -21
_diffrn_reflns_number 42768
_diffrn_reflns_point_group_measured_fraction_full 0.999
_diffrn_reflns_point_group_measured_fraction_max 0.999
_diffrn_reflns_theta_full 25.242
_diffrn_reflns_theta_max 25.977
_diffrn_reflns_theta_min 2.005
_exptl_absorpt_coefficient_mu 0.999
_exptl_absorpt_correction_T_max 0.7213
_exptl_absorpt_correction_T_min 0.6907
_exptl_absorpt_correction_type multi-scan
_exptl_absorpt_process_details sadabs
_exptl_crystal_colour blue
_exptl_crystal_density_diffrn 1.362
_exptl_crystal_description block
_exptl_crystal_F_000 2328
_exptl_crystal_size_max 0.400
_exptl_crystal_size_mid 0.380
_exptl_crystal_size_min 0.350
_refine_diff_density_max 0.965
_refine_diff_density_min -0.786
_refine_diff_density_rms 0.073
_refine_ls_extinction_method none
_refine_ls_goodness_of_fit_ref 1.064
_refine_ls_hydrogen_treatment constr
_refine_ls_matrix_type full
_refine_ls_number_parameters 149
_refine_ls_number_reflns 1795
_refine_ls_number_restraints 215
_refine_ls_restrained_S_all 1.058
_refine_ls_R_factor_all 0.0740
_refine_ls_R_factor_gt 0.0600
_refine_ls_shift/su_max 0.001
_refine_ls_shift/su_mean 0.000
_refine_ls_structure_factor_coef Fsqd
_refine_ls_weighting_details 'w=1/[\s^2^(Fo^2^)+(0.0782P)^2^+12.0233P] where P=(Fo^2^+2Fc^2^)/3'
_refine_ls_weighting_scheme calc
_refine_ls_wR_factor_gt 0.1565
_refine_ls_wR_factor_ref 0.1700
_reflns_Friedel_coverage 0.000
_reflns_number_gt 1494
_reflns_number_total 1795
_reflns_threshold_expression 'I > 2\s(I)'
_cod_data_source_file d2dt00121g2.cif
_cod_data_source_block 1
_cod_original_cell_volume 5441.75(19)
_cod_database_code 7710086
_shelx_shelxl_version_number 2018/3
_shelx_space_group_comment
;
The symmetry employed for this shelxl refinement is uniquely defined
by the following loop, which should always be used as a source of
symmetry information in preference to the above space-group names.
They are only intended as comments.
;
_shelx_estimated_absorpt_t_min 0.691
_shelx_estimated_absorpt_t_max 0.721

loop_
_space_group_symop_operation_xyz
'x, y, z'
'-x+1/2, -y, z+1/2'
'-x, y+1/2, -z+1/2'
'x+1/2, -y+1/2, -z'
'z, x, y'
'z+1/2, -x+1/2, -y'
'-z+1/2, -x, y+1/2'
'-z, x+1/2, -y+1/2'
'y, z, x'
'-y, z+1/2, -x+1/2'
'y+1/2, -z+1/2, -x'
'-y+1/2, -z, x+1/2'
'-x, -y, -z'
'x-1/2, y, -z-1/2'
'x, -y-1/2, z-1/2'
'-x-1/2, y-1/2, z'
'-z, -x, -y'
'-z-1/2, x-1/2, y'
'z-1/2, x, -y-1/2'
'z, -x-1/2, y-1/2'
'-y, -z, -x'
'y, -z-1/2, x-1/2'
'-y-1/2, z-1/2, x'
'y-1/2, z, -x-1/2'

loop_
_atom_site_label
_atom_site_type_symbol
_atom_site_fract_x
_atom_site_fract_y
_atom_site_fract_z
_atom_site_U_iso_or_equiv
_atom_site_adp_type
_atom_site_occupancy
_atom_site_site_symmetry_order
_atom_site_calc_flag
_atom_site_refinement_flags_posn
_atom_site_refinement_flags_adp
_atom_site_refinement_flags_occupancy
_atom_site_disorder_assembly
_atom_site_disorder_group
Co1 Co 0.80740(3) 0.30740(3) 0.19260(3) 0.0438(3) Uani 1 3 d S T P . .
N1 N 0.61439(18) 0.11439(18) 0.38561(18) 0.0497(13) Uani 1 3 d DS TU P . .
P1 P 0.88540(5) 0.38540(5) 0.11460(5) 0.0336(4) Uani 1 3 d S T P . .
Cl1 Cl 0.87916(9) 0.20400(7) 0.21570(8) 0.0772(5) Uani 1 1 d . . . . .
C1 C 0.9251(2) 0.3369(2) 0.0320(2) 0.0388(8) Uani 1 1 d . . . . .
C2 C 0.9993(2) 0.3482(2) 0.0078(2) 0.0466(9) Uani 1 1 d . . . . .
H2 H 1.030881 0.381455 0.034172 0.056 Uiso 1 1 calc R U . . .
C3 C 1.0265(3) 0.3101(3) -0.0554(3) 0.0594(11) Uani 1 1 d . . . . .
H3 H 1.076788 0.316623 -0.070384 0.071 Uiso 1 1 calc R U . . .
C4 C 0.9798(3) 0.2628(3) -0.0959(3) 0.0724(14) Uani 1 1 d . . . . .
H4 H 0.998005 0.237973 -0.138841 0.087 Uiso 1 1 calc R U . . .
C5 C 0.9051(4) 0.2522(3) -0.0727(3) 0.0794(16) Uani 1 1 d . . . . .
H5 H 0.873129 0.220493 -0.100526 0.095 Uiso 1 1 calc R U . . .
C6 C 0.8779(3) 0.2884(3) -0.0084(3) 0.0623(12) Uani 1 1 d . . . . .
H6 H 0.828205 0.280300 0.007687 0.075 Uiso 1 1 calc R U . . .
C7 C 0.6602(8) 0.1046(9) 0.3154(6) 0.077(3) Uani 0.3333 1 d D U P A -1
H7A H 0.663359 0.050924 0.303097 0.092 Uiso 0.3333 1 calc R U P A -1
H7B H 0.711432 0.122935 0.324421 0.092 Uiso 0.3333 1 calc R U P A -1
C8 C 0.6261(12) 0.1474(11) 0.2478(10) 0.089(4) Uani 0.3333 1 d D U P A -1
H8A H 0.580841 0.121845 0.231127 0.133 Uiso 0.3333 1 calc R U P A -1
H8B H 0.662302 0.148816 0.207036 0.133 Uiso 0.3333 1 calc R U P A -1
H8C H 0.613695 0.198328 0.262978 0.133 Uiso 0.3333 1 calc R U P A -1
C9 C 0.5958(8) 0.1966(5) 0.3956(9) 0.072(2) Uani 0.3333 1 d D U P A -1
H9A H 0.560533 0.200985 0.437776 0.087 Uiso 0.3333 1 calc R U P A -1
H9B H 0.569169 0.213543 0.350334 0.087 Uiso 0.3333 1 calc R U P A -1
C10 C 0.6616(10) 0.2517(9) 0.4100(9) 0.069(3) Uani 0.3333 1 d D U P A -1
H10A H 0.681097 0.243935 0.460381 0.104 Uiso 0.3333 1 calc R U P A -1
H10B H 0.643801 0.303024 0.405052 0.104 Uiso 0.3333 1 calc R U P A -1
H10C H 0.701232 0.242575 0.373568 0.104 Uiso 0.3333 1 calc R U P A -1
C11 C 0.5399(6) 0.0748(7) 0.3754(8) 0.071(2) Uani 0.3333 1 d D U P A -1
H11A H 0.514424 0.093933 0.330322 0.085 Uiso 0.3333 1 calc R U P A -1
H11B H 0.507431 0.084121 0.418956 0.085 Uiso 0.3333 1 calc R U P A -1
C12 C 0.5551(12) -0.0107(8) 0.3671(10) 0.075(3) Uani 0.3333 1 d D U P A -1
H12A H 0.604608 -0.018347 0.345314 0.112 Uiso 0.3333 1 calc R U P A -1
H12B H 0.517331 -0.032864 0.334565 0.112 Uiso 0.3333 1 calc R U P A -1
H12C H 0.553038 -0.034391 0.416213 0.112 Uiso 0.3333 1 calc R U P A -1
C13 C 0.6542(8) 0.0850(9) 0.4526(6) 0.078(2) Uani 0.3333 1 d D U P A -1
H13A H 0.699641 0.115358 0.460010 0.093 Uiso 0.3333 1 calc R U P A -1
H13B H 0.670703 0.033565 0.441288 0.093 Uiso 0.3333 1 calc R U P A -1
C14 C 0.6112(11) 0.0831(11) 0.5275(8) 0.078(4) Uani 0.3333 1 d D U P A -1
H14A H 0.559157 0.097178 0.518933 0.117 Uiso 0.3333 1 calc R U P A -1
H14B H 0.634025 0.118127 0.562517 0.117 Uiso 0.3333 1 calc R U P A -1
H14C H 0.613147 0.032648 0.548337 0.117 Uiso 0.3333 1 calc R U P A -1

loop_
_atom_site_aniso_label
_atom_site_aniso_U_11
_atom_site_aniso_U_22
_atom_site_aniso_U_33
_atom_site_aniso_U_23
_atom_site_aniso_U_13
_atom_site_aniso_U_12
Co1 0.0438(3) 0.0438(3) 0.0438(3) 0.0068(2) 0.0068(2) -0.0068(2)
N1 0.0497(13) 0.0497(13) 0.0497(13) 0.0023(13) 0.0023(13) -0.0023(13)
P1 0.0336(4) 0.0336(4) 0.0336(4) 0.0021(3) 0.0021(3) -0.0021(3)
Cl1 0.1034(11) 0.0448(6) 0.0834(9) 0.0162(6) -0.0245(8) 0.0038(6)
C1 0.0449(19) 0.0354(17) 0.0360(17) 0.0028(14) 0.0032(14) 0.0022(15)
C2 0.0447(19) 0.048(2) 0.048(2) -0.0021(17) 0.0054(16) 0.0071(16)
C3 0.060(3) 0.066(3) 0.052(2) -0.002(2) 0.012(2) 0.018(2)
C4 0.099(4) 0.074(3) 0.044(2) -0.013(2) 0.014(3) 0.015(3)
C5 0.105(4) 0.079(3) 0.054(3) -0.024(3) 0.001(3) -0.016(3)
C6 0.069(3) 0.071(3) 0.047(2) -0.011(2) 0.004(2) -0.020(2)
C7 0.082(5) 0.074(5) 0.075(5) -0.008(4) 0.011(5) -0.007(5)
C8 0.107(7) 0.085(7) 0.075(7) -0.006(6) 0.003(7) -0.013(7)
C9 0.081(5) 0.065(5) 0.070(5) -0.006(4) -0.001(4) -0.006(4)
C10 0.095(7) 0.056(6) 0.056(6) -0.011(6) -0.006(6) -0.017(6)
C11 0.075(5) 0.073(5) 0.065(5) -0.003(4) -0.004(4) -0.014(5)
C12 0.100(7) 0.065(6) 0.060(6) -0.001(6) -0.013(6) -0.009(6)
C13 0.082(5) 0.076(5) 0.076(5) 0.005(4) -0.008(4) -0.007(5)
C14 0.105(8) 0.070(7) 0.060(6) -0.001(6) -0.012(6) -0.012(7)

loop_
_atom_type_symbol
_atom_type_description
_atom_type_scat_dispersion_real
_atom_type_scat_dispersion_imag
_atom_type_scat_source
C C 0.0033 0.0016 'International Tables Vol C Tables 4.2.6.8 and 6.1.1.4'
H H 0.0000 0.0000 'International Tables Vol C Tables 4.2.6.8 and 6.1.1.4'
N N 0.0061 0.0033 'International Tables Vol C Tables 4.2.6.8 and 6.1.1.4'
P P 0.1023 0.0942 'International Tables Vol C Tables 4.2.6.8 and 6.1.1.4'
Cl Cl 0.1484 0.1585 'International Tables Vol C Tables 4.2.6.8 and 6.1.1.4'
Co Co 0.3494 0.9721 'International Tables Vol C Tables 4.2.6.8 and 6.1.1.4'

loop_
_geom_angle_atom_site_label_1
_geom_angle_atom_site_label_2
_geom_angle_atom_site_label_3
_geom_angle
_geom_angle_site_symmetry_1
_geom_angle_site_symmetry_3
_geom_angle_publ_flag
Cl1 Co1 Cl1 114.11(4) 11_556 8_645 ?
Cl1 Co1 Cl1 114.11(4) 11_556 . ?
Cl1 Co1 Cl1 114.12(4) 8_645 . ?
Cl1 Co1 P1 104.30(5) 11_556 . ?
Cl1 Co1 P1 104.30(5) 8_645 . ?
Cl1 Co1 P1 104.30(5) . . ?
C13 N1 C7 111.6(8) . . ?
C13 N1 C9 110.6(8) . . ?
C7 N1 C9 109.2(8) . . ?
C13 N1 C11 110.6(8) . . ?
C7 N1 C11 108.8(8) . . ?
C9 N1 C11 105.8(7) . . ?
C1 P1 C1 104.30(13) . 8_645 ?
C1 P1 C1 104.31(13) . 11_556 ?
C1 P1 C1 104.31(13) 8_645 11_556 ?
C1 P1 Co1 114.24(12) . . ?
C1 P1 Co1 114.24(12) 8_645 . ?
C1 P1 Co1 114.24(12) 11_556 . ?
C6 C1 C2 119.6(4) . . ?
C6 C1 P1 117.9(3) . . ?
C2 C1 P1 122.5(3) . . ?
C3 C2 C1 120.1(4) . . ?
C3 C2 H2 119.9 . . ?
C1 C2 H2 119.9 . . ?
C4 C3 C2 120.3(4) . . ?
C4 C3 H3 119.8 . . ?
C2 C3 H3 119.8 . . ?
C3 C4 C5 119.8(4) . . ?
C3 C4 H4 120.1 . . ?
C5 C4 H4 120.1 . . ?
C6 C5 C4 120.3(5) . . ?
C6 C5 H5 119.9 . . ?
C4 C5 H5 119.9 . . ?
C1 C6 C5 119.8(5) . . ?
C1 C6 H6 120.1 . . ?
C5 C6 H6 120.1 . . ?
N1 C7 C8 112.1(12) . . ?
N1 C7 H7A 109.2 . . ?
C8 C7 H7A 109.2 . . ?
N1 C7 H7B 109.2 . . ?
C8 C7 H7B 109.2 . . ?
H7A C7 H7B 107.9 . . ?
C7 C8 H8A 109.5 . . ?
C7 C8 H8B 109.5 . . ?
H8A C8 H8B 109.5 . . ?
C7 C8 H8C 109.5 . . ?
H8A C8 H8C 109.5 . . ?
H8B C8 H8C 109.5 . . ?
N1 C9 C10 117.8(11) . . ?
N1 C9 H9A 107.9 . . ?
C10 C9 H9A 107.9 . . ?
N1 C9 H9B 107.9 . . ?
C10 C9 H9B 107.9 . . ?
H9A C9 H9B 107.2 . . ?
C9 C10 H10A 109.5 . . ?
C9 C10 H10B 109.5 . . ?
H10A C10 H10B 109.5 . . ?
C9 C10 H10C 109.5 . . ?
H10A C10 H10C 109.5 . . ?
H10B C10 H10C 109.5 . . ?
N1 C11 C12 108.3(11) . . ?
N1 C11 H11A 110.0 . . ?
C12 C11 H11A 110.0 . . ?
N1 C11 H11B 110.0 . . ?
C12 C11 H11B 110.0 . . ?
H11A C11 H11B 108.4 . . ?
C11 C12 H12A 109.5 . . ?
C11 C12 H12B 109.5 . . ?
H12A C12 H12B 109.5 . . ?
C11 C12 H12C 109.5 . . ?
H12A C12 H12C 109.5 . . ?
H12B C12 H12C 109.5 . . ?
N1 C13 C14 117.8(12) . . ?
N1 C13 H13A 107.9 . . ?
C14 C13 H13A 107.9 . . ?
N1 C13 H13B 107.9 . . ?
C14 C13 H13B 107.9 . . ?
H13A C13 H13B 107.2 . . ?
C13 C14 H14A 109.5 . . ?
C13 C14 H14B 109.5 . . ?
H14A C14 H14B 109.5 . . ?
C13 C14 H14C 109.5 . . ?
H14A C14 H14C 109.5 . . ?
H14B C14 H14C 109.5 . . ?

loop_
_geom_bond_atom_site_label_1
_geom_bond_atom_site_label_2
_geom_bond_distance
_geom_bond_site_symmetry_2
_geom_bond_publ_flag
Co1 Cl1 2.2508(12) 11_556 ?
Co1 Cl1 2.2508(12) 8_645 ?
Co1 Cl1 2.2508(12) . ?
Co1 P1 2.3763(16) . ?
N1 C13 1.466(8) . ?
N1 C7 1.485(8) . ?
N1 C9 1.493(8) . ?
N1 C11 1.494(8) . ?
P1 C1 1.823(4) . ?
P1 C1 1.823(4) 8_645 ?
P1 C1 1.823(4) 11_556 ?
C1 C6 1.385(6) . ?
C1 C2 1.388(5) . ?
C2 C3 1.383(6) . ?
C2 H2 0.9300 . ?
C3 C4 1.370(7) . ?
C3 H3 0.9300 . ?
C4 C5 1.389(8) . ?
C4 H4 0.9300 . ?
C5 C6 1.384(7) . ?
C5 H5 0.9300 . ?
C6 H6 0.9300 . ?
C7 C8 1.529(10) . ?
C7 H7A 0.9700 . ?
C7 H7B 0.9700 . ?
C8 H8A 0.9600 . ?
C8 H8B 0.9600 . ?
C8 H8C 0.9600 . ?
C9 C10 1.531(9) . ?
C9 H9A 0.9700 . ?
C9 H9B 0.9700 . ?
C10 H10A 0.9600 . ?
C10 H10B 0.9600 . ?
C10 H10C 0.9600 . ?
C11 C12 1.535(10) . ?
C11 H11A 0.9700 . ?
C11 H11B 0.9700 . ?
C12 H12A 0.9600 . ?
C12 H12B 0.9600 . ?
C12 H12C 0.9600 . ?
C13 C14 1.519(10) . ?
C13 H13A 0.9700 . ?
C13 H13B 0.9700 . ?
C14 H14A 0.9600 . ?
C14 H14B 0.9600 . ?
C14 H14C 0.9600 . ?
